data_1535599
loop_
_publ_author_name
'Troyanov, S.I.'
'Zakharov, M.A.'
'Reehuis, M.'
'Kemnitz, E.'

_publ_section_title
;
 Neutron diffraction study of sodium hydrogen selenate Na3 H5 (Se O4)4.
 Comparison with the X-ray diffraction data
;
_journal_name_full Kristallografiya
_journal_page_first 35
_journal_page_last 39
_journal_volume 47
_journal_year 2002
_chemical_formula_sum 'H5 Na3 O16 Se4'
_chemical_name_systematic 'Na3 (H (H Se O4)2) (H Se O4)2'
_space_group_IT_number 2
_symmetry_space_group_name_Hall '-P 1'
_symmetry_space_group_name_H-M 'P -1'
_cell_angle_alpha 104.68
_cell_angle_beta 91.65
_cell_angle_gamma 105.62
_cell_formula_units_Z 1
_cell_length_a 5.795
_cell_length_b 7.229
_cell_length_c 8.855
_cell_volume 343.713
_citation_journal_id_ASTM KRISAJ
_cod_data_source_file Troyanov_KRISAJ_2002_118.cif
_cod_data_source_block H5Na3O16Se4
_cod_original_cell_volume 343.7127
_cod_database_code 1535599

loop_
_symmetry_equiv_pos_as_xyz
x,y,z
-x,-y,-z

loop_
_atom_site_label
_atom_site_type_symbol
_atom_site_fract_x
_atom_site_fract_y
_atom_site_fract_z
_atom_site_occupancy
_atom_site_U_iso_or_equiv
O5 O-2 0.4222 0.5559 0.1693 1 0.0
O6 O-2 0.1094 0.7572 0.3038 1 0.0
O8 O-2 0.2621 0.5188 0.4454 1 0.0
H2 H+1 0.5 0 0.5 1 0.0
Se1 Se+6 0.2082 0.8588 0.8416 1 0.0
H1 H+1 0.5943 0.8743 0.8581 1 0.0
O3 O-2 0.0294 0.8321 0.6889 1 0.0
Na2 Na+1 0 0 0.5 1 0.0
O2 O-2 0.1208 0.6786 0.9212 1 0.0
Na1 Na+1 0.1941 0.3715 0.9182 1 0.0
Se2 Se+6 0.3325 0.6704 0.3263 1 0.0
O4 O-2 0.4735 0.8469 0.7676 1 0.0
H3 H+1 0.1471 0.3838 0.385 1 0.0
O1 O-2 0.2594 1.0791 0.9646 1 0.0
O7 O-2 0.5614 0.853 0.4321 1 0.0
